data_4317781
loop_
_publ_author_name
'Vernon C. Cook'
'Anthony C. Willis'
'Johann Zank'
'S. Bruce Wild'

_publ_contact_author_address
;
Research School of Chemistry,
Australian National University,
Canberra, A. C. T. 0200, Australia
;
_publ_contact_author_email ' willis@rsc.anu.edu.au '
_publ_contact_author_fax ' 61 2 6125 0750 '
_publ_contact_author_name ' Anthony C. Willis '
_publ_contact_author_phone ' 61 2 6125 4109 '
_publ_section_title
;
 Synthesis and Resolution of
 (R*,R*)-(\+-)-1,1,4,7,10,10-Hexaphenyl-1,10-diarsa-4,7-diphosphadecane:
 New Ligand for the Stereoselective Self-Assembly of Dicopper(I),
 Disilver(I), and Digold(I) Helicates
;
_journal_name_full 'Inorganic Chemistry'
_journal_page_first 1897
_journal_page_last 1906
_journal_paper_doi 10.1021/ic010988d
_journal_volume 41
_journal_year 2002
_chemical_formula_moiety 'C84 H84 As4 Cu2 P4 2+, 2(F6 P 1-)'
_chemical_formula_sum 'C84 H84 As4 Cu2 F12 P6'
_chemical_formula_weight 1934.19
_space_group_IT_number 19
_symmetry_cell_setting orthorhombic
_symmetry_Int_Tables_number 19
_symmetry_space_group_name_Hall 'P 2ac 2ab'
_symmetry_space_group_name_H-M 'P 21 21 21'
_audit_creation_date 1997-10-20
_audit_creation_method 'by teXsan v1.8'
_audit_update_record
;
2001-10-04  edit cif by acw
;
_cell_angle_alpha 90
_cell_angle_beta 90
_cell_angle_gamma 90
_cell_formula_units_Z 4
_cell_length_a 16.084(3)
_cell_length_b 18.376(3)
_cell_length_c 29.149(6)
_cell_measurement_reflns_used 25
_cell_measurement_temperature 296.2
_cell_measurement_theta_max 34.6
_cell_measurement_theta_min 30.6
_cell_volume 8615(3)
_computing_cell_refinement 'MSC/AFC Diffractometer Control'
_computing_data_collection 'MSC/AFC Diffractometer Control'
_computing_data_reduction 'teXsan (MSC, 1992-1997)'
_computing_publication_material 'teXsan (MSC, 1992-1997)'
_computing_structure_refinement 'teXsan (MSC, 1992-1997)'
_computing_structure_solution
;
SIR92 (Altomare, et. al. 1994)
;
_diffrn_ambient_temperature 296.2
_diffrn_measurement_device_details
;
Rigaku AFC6R diffractometer with extended arm and
evacuated collimator and beam tunnel.
Data cannot be collected beyond \y 60 deg in this configuration.
;
_diffrn_measurement_device_type 'Rigaku AFC6R'
_diffrn_measurement_method \w-2\q
_diffrn_orient_matrix_UB_11 0.00336
_diffrn_orient_matrix_UB_12 0.05424
_diffrn_orient_matrix_UB_13 -0.00207
_diffrn_orient_matrix_UB_21 0.00711
_diffrn_orient_matrix_UB_22 0.00292
_diffrn_orient_matrix_UB_23 0.03403
_diffrn_orient_matrix_UB_31 0.06167
_diffrn_orient_matrix_UB_32 -0.00330
_diffrn_orient_matrix_UB_33 -0.00381
_diffrn_radiation_detector 'scintillation counter'
_diffrn_radiation_monochromator graphite
_diffrn_radiation_source 'Rigaku rotating anode'
_diffrn_radiation_type 'Cu K\a'
_diffrn_radiation_wavelength 1.5418
_diffrn_reflns_av_R_equivalents 0.09231
_diffrn_reflns_av_sigmaI/netI 0.100
_diffrn_reflns_limit_h_max 18
_diffrn_reflns_limit_h_min -16
_diffrn_reflns_limit_k_max 20
_diffrn_reflns_limit_k_min -20
_diffrn_reflns_limit_l_max 32
_diffrn_reflns_limit_l_min -32
_diffrn_reflns_number 13947
_diffrn_reflns_reduction_process 'Lp corrections applied'
_diffrn_reflns_theta_max 60.09
_diffrn_reflns_theta_min 1.51
_diffrn_standards_decay_% -2.52
_diffrn_standards_interval_count 150
_diffrn_standards_number 3
_exptl_absorpt_coefficient_mu 3.971
_exptl_absorpt_correction_T_max 0.822
_exptl_absorpt_correction_T_min 0.629
_exptl_absorpt_correction_type analytical
_exptl_absorpt_process_details
;
analytical (de Meulenaer & Tompa, 1965)
;
_exptl_crystal_colour colorless
_exptl_crystal_density_diffrn 1.491
_exptl_crystal_density_meas ?
_exptl_crystal_description lath
_exptl_crystal_F_000 3904.00
_exptl_crystal_size_max 0.40
_exptl_crystal_size_mid 0.10
_exptl_crystal_size_min 0.05
_refine_diff_density_max 0.54
_refine_diff_density_min -0.35
_refine_ls_extinction_method none
_refine_ls_goodness_of_fit_all 1.485
_refine_ls_goodness_of_fit_ref 1.659
_refine_ls_hydrogen_treatment noref
_refine_ls_matrix_type full
_refine_ls_number_constraints 17
_refine_ls_number_parameters 962
_refine_ls_number_reflns 4925
_refine_ls_number_restraints 6
_refine_ls_R_factor_all 0.0829
_refine_ls_R_factor_gt 0.0446
_refine_ls_shift/su_max 0.0240
_refine_ls_shift/su_mean 0.0031
_refine_ls_structure_factor_coef F
_refine_ls_weighting_details 'w = 1/[\s^2^(Fo) + 0.00010|Fo|^2^]'
_refine_ls_weighting_scheme sigma
_refine_ls_wR_factor_all 0.0593
_refine_ls_wR_factor_ref 0.0536
_reflns_number_gt 4925
_reflns_number_total 7043
_reflns_threshold_expression I>2.00\s(I)
_cod_data_source_file ic010988d_1.cif
_cod_data_source_block VCC2a
_cod_depositor_comments
;
The following automatic conversions were performed:

'_exptl_crystal_density_meas' value 'not measured' was changed to '?'
- the value is perceived as not measured.

Automatic conversion script
Id: cif_fix_values 3008 2015-01-20 13:52:24Z robertas 
;
_cod_original_cell_volume 8616(2)
_cod_original_sg_symbol_H-M 'P 21 21 21 '
_cod_original_formula_sum 'C84 H84 As4 Cu2 F12 P6 '
_cod_database_code 4317781

loop_
_symmetry_equiv_pos_as_xyz
'   +x,   +y,   +z'
'1/2-x,   -y,1/2+z'
'1/2+x,1/2-y,   -z'
'   -x,1/2+y,1/2-z'

loop_
_atom_site_label
_atom_site_fract_x
_atom_site_fract_y
_atom_site_fract_z
_atom_site_U_iso_or_equiv
_atom_site_occupancy
_atom_site_refinement_flags
_atom_site_adp_type
_atom_site_calc_flag
_atom_site_calc_attached_atom
As(1) 0.21808(7) 0.56332(6) 0.24847(3) 0.0425(3) 1.000 . Uani d ?
As(2) 0.67624(7) 0.45438(7) 0.42168(4) 0.0533(3) 1.000 . Uani d ?
As(3) 0.08583(7) 0.44599(6) 0.33906(4) 0.0452(3) 1.000 . Uani d ?
As(4) 0.51287(8) 0.54462(6) 0.50852(4) 0.0544(3) 1.000 . Uani d ?
Cu(1) 0.22070(8) 0.49480(7) 0.31844(4) 0.0396(4) 1.000 . Uani d ?
Cu(2) 0.53034(9) 0.48534(7) 0.43335(5) 0.0449(4) 1.000 . Uani d ?
P(1) 0.3237(2) 0.4251(1) 0.28859(8) 0.0409(7) 1.000 . Uani d ?
P(2) 0.5297(2) 0.5378(1) 0.36156(8) 0.0424(7) 1.000 . Uani d ?
P(3) 0.2266(2) 0.5520(1) 0.38682(8) 0.0384(6) 1.000 . Uani d ?
P(4) 0.4211(2) 0.4120(1) 0.45285(8) 0.0398(7) 1.000 . Uani d ?
P(5) 0.5856(2) 0.4815(2) 0.1880(1) 0.0612(9) 1.000 . Uani d ?
P(6) 0.3351(2) 0.4919(2) 0.0605(1) 0.083(1) 1.000 . Uani d ?
F(1) 0.6664(5) 0.4923(6) 0.2172(3) 0.147(4) 1.000 . Uani d ?
F(2) 0.6292(7) 0.4198(4) 0.1623(3) 0.164(4) 1.000 . Uani d ?
F(3) 0.6213(5) 0.5375(4) 0.1529(2) 0.092(3) 1.000 . Uani d ?
F(4) 0.5066(5) 0.4730(6) 0.1623(3) 0.159(4) 1.000 . Uani d ?
F(5) 0.5448(6) 0.5429(4) 0.2188(3) 0.119(3) 1.000 . Uani d ?
F(6) 0.5532(5) 0.4262(4) 0.2247(3) 0.110(3) 1.000 . Uani d ?
F(7) 0.3575(7) 0.4363(5) 0.0976(3) 0.161(4) 1.000 . Uani d ?
F(8) 0.3792(6) 0.5515(5) 0.0884(3) 0.151(4) 1.000 . Uani d ?
F(9) 0.4116(5) 0.4732(7) 0.0342(4) 0.180(5) 1.000 . Uani d ?
F(10) 0.3051(7) 0.5463(5) 0.0235(3) 0.156(4) 1.000 . Uani d ?
F(11) 0.2864(6) 0.4323(5) 0.0322(3) 0.139(4) 1.000 . Uani d ?
F(12) 0.2527(6) 0.5096(7) 0.0868(3) 0.159(4) 1.000 . Uani d ?
C(1) 0.2611(6) 0.4882(6) 0.2075(3) 0.048(3) 1.000 . Uani d ?
C(2) 0.3376(6) 0.4544(5) 0.2286(3) 0.045(2) 1.000 . Uani d ?
C(3) 0.4269(6) 0.4382(5) 0.3134(3) 0.039(2) 1.000 . Uani d ?
C(4) 0.4451(6) 0.5182(5) 0.3209(3) 0.045(3) 1.000 . Uani d ?
C(5) 0.6212(6) 0.4997(6) 0.3333(3) 0.052(3) 1.000 . Uani d ?
C(6) 0.6987(6) 0.5046(6) 0.3629(4) 0.060(3) 1.000 . Uani d ?
C(7) 0.0539(6) 0.5196(5) 0.3850(3) 0.047(3) 1.000 . Uani d ?
C(8) 0.1292(6) 0.5314(5) 0.4174(3) 0.048(3) 1.000 . Uani d ?
C(9) 0.3084(6) 0.5244(5) 0.4280(3) 0.043(2) 1.000 . Uani d ?
C(10) 0.3203(6) 0.4413(5) 0.4297(3) 0.041(2) 1.000 . Uani d ?
C(11) 0.4081(7) 0.4210(6) 0.5153(3) 0.054(2) 1.000 . Uani d ?
C(12) 0.4099(7) 0.5023(6) 0.5304(3) 0.057(3) 1.000 . Uani d ?
C(13) 0.1180(6) 0.5986(5) 0.2194(3) 0.047(3) 1.000 . Uani d ?
C(14) 0.0631(8) 0.6381(8) 0.2452(5) 0.086(5) 1.000 . Uani d ?
C(15) -0.0085(9) 0.6670(9) 0.2279(6) 0.105(5) 1.000 . Uani d ?
C(16) -0.0262(9) 0.6541(8) 0.1820(6) 0.099(5) 1.000 . Uani d ?
C(17) 0.028(1) 0.6174(8) 0.1567(5) 0.096(5) 1.000 . Uani d ?
C(18) 0.0984(8) 0.5875(6) 0.1727(4) 0.068(3) 1.000 . Uani d ?
C(19) 0.2949(6) 0.6442(5) 0.2386(3) 0.049(3) 1.000 . Uani d ?
C(20) 0.2901(9) 0.7033(6) 0.2673(4) 0.071(4) 1.000 . Uani d ?
C(21) 0.3375(9) 0.7639(7) 0.2607(5) 0.084(5) 1.000 . Uani d ?
C(22) 0.3947(9) 0.7656(8) 0.2269(5) 0.095(5) 1.000 . Uani d ?
C(23) 0.406(1) 0.7013(9) 0.1986(5) 0.125(7) 1.000 . Uani d ?
C(24) 0.353(1) 0.6424(7) 0.2049(4) 0.094(5) 1.000 . Uani d ?
C(25) 0.3093(7) 0.3278(5) 0.2842(4) 0.052(3) 1.000 . Uani d ?
C(26) 0.2525(8) 0.3000(6) 0.2541(5) 0.091(5) 1.000 . Uani d ?
C(27) 0.237(1) 0.2251(7) 0.2494(6) 0.108(6) 1.000 . Uani d ?
C(28) 0.280(1) 0.1788(6) 0.2763(5) 0.092(5) 1.000 . Uani d ?
C(29) 0.336(1) 0.2043(6) 0.3072(5) 0.092(5) 1.000 . Uani d ?
C(30) 0.3516(8) 0.2785(6) 0.3115(4) 0.069(4) 1.000 . Uani d ?
C(31) 0.5427(6) 0.6368(5) 0.3571(3) 0.047(2) 1.000 . Uani d ?
C(32) 0.549(1) 0.6755(6) 0.3970(4) 0.094(5) 1.000 . Uani d ?
C(33) 0.559(1) 0.7525(7) 0.3948(5) 0.118(6) 1.000 . Uani d ?
C(34) 0.560(1) 0.7873(6) 0.3547(5) 0.086(4) 1.000 . Uani d ?
C(35) 0.552(1) 0.7487(7) 0.3147(4) 0.108(5) 1.000 . Uani d ?
C(36) 0.5455(9) 0.6728(6) 0.3163(4) 0.082(4) 1.000 . Uani d ?
C(37) 0.7160(7) 0.3548(6) 0.4109(4) 0.059(3) 1.000 . Uani d ?
C(38) 0.6905(8) 0.3030(7) 0.4420(4) 0.071(4) 1.000 . Uani d ?
C(39) 0.716(1) 0.2309(7) 0.4362(5) 0.093(5) 1.000 . Uani d ?
C(40) 0.765(1) 0.2123(8) 0.3989(6) 0.106(6) 1.000 . Uani d ?
C(41) 0.788(1) 0.2645(9) 0.3682(5) 0.137(7) 1.000 . Uani d ?
C(42) 0.766(1) 0.3359(8) 0.3746(5) 0.098(5) 1.000 . Uani d ?
C(43) 0.7649(7) 0.4955(6) 0.4589(4) 0.061(3) 1.000 . Uani d ?
C(44) 0.7507(9) 0.5628(7) 0.4796(6) 0.102(5) 1.000 . Uani d ?
C(45) 0.809(1) 0.591(1) 0.5098(6) 0.126(7) 1.000 . Uani d ?
C(46) 0.882(1) 0.555(1) 0.5184(6) 0.118(6) 1.000 . Uani d ?
C(47) 0.8952(8) 0.4889(9) 0.4967(6) 0.107(6) 1.000 . Uani d ?
C(48) 0.8378(7) 0.4594(7) 0.4668(5) 0.079(4) 1.000 . Uani d ?
C(49) -0.0189(6) 0.4335(6) 0.3057(3) 0.054(3) 1.000 . Uani d ?
C(50) -0.0687(8) 0.4917(7) 0.2957(4) 0.076(4) 1.000 . Uani d ?
C(51) -0.1426(9) 0.4819(8) 0.2711(5) 0.084(4) 1.000 . Uani d ?
C(52) -0.1636(8) 0.4157(9) 0.2568(5) 0.085(4) 1.000 . Uani d ?
C(53) -0.1144(9) 0.3578(8) 0.2665(5) 0.096(5) 1.000 . Uani d ?
C(54) -0.0419(9) 0.3673(7) 0.2909(5) 0.088(5) 1.000 . Uani d ?
C(55) 0.0831(7) 0.3613(5) 0.3787(4) 0.054(3) 1.000 . Uani d ?
C(56) 0.1515(8) 0.3166(6) 0.3793(5) 0.073(4) 1.000 . Uani d ?
C(57) 0.151(1) 0.2555(7) 0.4076(6) 0.105(6) 1.000 . Uani d ?
C(58) 0.085(1) 0.2408(7) 0.4343(5) 0.094(5) 1.000 . Uani d ?
C(59) 0.019(1) 0.2861(9) 0.4343(6) 0.124(7) 1.000 . Uani d ?
C(60) 0.0154(9) 0.3462(7) 0.4043(5) 0.104(5) 1.000 . Uani d ?
C(61) 0.2365(7) 0.6522(5) 0.3873(3) 0.050(2) 1.000 . Uani d ?
C(62) 0.1644(8) 0.6922(6) 0.3783(4) 0.067(4) 1.000 . Uani d ?
C(63) 0.170(1) 0.7676(7) 0.3742(5) 0.086(4) 1.000 . Uani d ?
C(64) 0.244(1) 0.8008(6) 0.3778(5) 0.077(4) 1.000 . Uani d ?
C(65) 0.314(1) 0.7631(7) 0.3858(5) 0.090(4) 1.000 . Uani d ?
C(66) 0.3090(7) 0.6874(6) 0.3896(5) 0.070(4) 1.000 . Uani d ?
C(67) 0.4195(7) 0.3145(5) 0.4448(3) 0.046(2) 1.000 . Uani d ?
C(68) 0.4842(7) 0.2822(6) 0.4205(4) 0.058(3) 1.000 . Uani d ?
C(69) 0.487(1) 0.2055(7) 0.4147(4) 0.089(4) 1.000 . Uani d ?
C(70) 0.427(1) 0.1641(6) 0.4314(5) 0.090(5) 1.000 . Uani d ?
C(71) 0.3614(9) 0.1943(7) 0.4533(5) 0.088(5) 1.000 . Uani d ?
C(72) 0.3565(7) 0.2701(6) 0.4600(4) 0.063(3) 1.000 . Uani d ?
C(79) 0.5827(7) 0.5195(5) 0.5612(3) 0.054(3) 1.000 . Uani d ?
C(80) 0.6436(8) 0.4720(7) 0.5583(4) 0.076(4) 1.000 . Uani d ?
C(81) 0.6899(8) 0.4537(8) 0.5982(5) 0.086(4) 1.000 . Uani d ?
C(82) 0.673(1) 0.4865(9) 0.6391(5) 0.098(5) 1.000 . Uani d ?
C(83) 0.608(1) 0.5349(7) 0.6415(4) 0.090(5) 1.000 . Uani d ?
C(84) 0.5633(8) 0.5529(7) 0.6038(4) 0.076(4) 1.000 . Uani d ?
C(731) 0.474(2) 0.652(1) 0.5259(8) 0.054(4) 0.50(1) PPPPPPPPPPP Uiso d ?
C(732) 0.507(2) 0.649(1) 0.5139(8) 0.054 0.496 P Uiso d ?
C(741) 0.387(2) 0.666(1) 0.545(1) 0.098(7) 0.504 PD Uiso d ?
C(742) 0.420(2) 0.678(2) 0.515(1) 0.098 0.496 PD Uiso d ?
C(751) 0.388(2) 0.737(2) 0.565(1) 0.18(1) 0.504 PD Uiso d ?
C(752) 0.414(2) 0.753(2) 0.524(2) 0.181 0.496 PD Uiso d ?
C(761) 0.447(2) 0.787(1) 0.548(1) 0.098(8) 0.504 PD Uiso d ?
C(762) 0.486(2) 0.795(1) 0.523(1) 0.098 0.496 PD Uiso d ?
C(771) 0.528(2) 0.771(2) 0.530(1) 0.076(6) 0.504 P Uiso d ?
C(772) 0.578(2) 0.769(1) 0.5180(9) 0.076 0.496 P Uiso d ?
C(781) 0.542(2) 0.696(2) 0.5192(9) 0.064(5) 0.504 P Uiso d ?
C(782) 0.585(2) 0.691(1) 0.5174(9) 0.064 0.496 P Uiso d ?
H(1) 0.2199 0.4518 0.2030 0.058 1.000 . Uiso c ?
H(2) 0.2750 0.5093 0.1787 0.058 1.000 . Uiso c ?
H(3) 0.3813 0.4892 0.2276 0.054 1.000 . Uiso c ?
H(4) 0.3527 0.4131 0.2108 0.054 1.000 . Uiso c ?
H(5) 0.4296 0.4137 0.3420 0.047 1.000 . Uiso c ?
H(6) 0.4674 0.4185 0.2932 0.047 1.000 . Uiso c ?
H(7) 0.3959 0.5407 0.3320 0.054 1.000 . Uiso c ?
H(8) 0.4596 0.5389 0.2921 0.054 1.000 . Uiso c ?
H(9) 0.6108 0.4499 0.3266 0.063 1.000 . Uiso c ?
H(10) 0.6307 0.5255 0.3056 0.063 1.000 . Uiso c ?
H(11) 0.7118 0.5542 0.3686 0.072 1.000 . Uiso c ?
H(12) 0.7440 0.4818 0.3477 0.072 1.000 . Uiso c ?
H(13) 0.0401 0.5640 0.3701 0.056 1.000 . Uiso c ?
H(14) 0.0074 0.5029 0.4021 0.056 1.000 . Uiso c ?
H(15) 0.1371 0.4884 0.4349 0.058 1.000 . Uiso c ?
H(16) 0.1169 0.5708 0.4373 0.058 1.000 . Uiso c ?
H(17) 0.3594 0.5464 0.4192 0.052 1.000 . Uiso c ?
H(18) 0.2932 0.5410 0.4578 0.052 1.000 . Uiso c ?
H(19) 0.3153 0.4229 0.3993 0.049 1.000 . Uiso c ?
H(20) 0.2777 0.4212 0.4483 0.049 1.000 . Uiso c ?
H(21) 0.3563 0.4003 0.5239 0.065 1.000 . Uiso c ?
H(22) 0.4520 0.3957 0.5302 0.065 1.000 . Uiso c ?
H(23) 0.4074 0.5055 0.5629 0.068 1.000 . Uiso c ?
H(24) 0.3639 0.5275 0.5174 0.068 1.000 . Uiso c ?
H(25) 0.0754 0.6458 0.2767 0.104 1.000 . Uiso c ?
H(26) -0.0450 0.6948 0.2466 0.125 1.000 . Uiso c ?
H(27) -0.0765 0.6715 0.1689 0.119 1.000 . Uiso c ?
H(28) 0.0157 0.6117 0.1250 0.115 1.000 . Uiso c ?
H(29) 0.1339 0.5600 0.1533 0.082 1.000 . Uiso c ?
H(30) 0.2527 0.7019 0.2924 0.085 1.000 . Uiso c ?
H(31) 0.3303 0.8050 0.2801 0.101 1.000 . Uiso c ?
H(32) 0.4272 0.8080 0.2217 0.114 1.000 . Uiso c ?
H(33) 0.4480 0.6997 0.1759 0.150 1.000 . Uiso c ?
H(34) 0.3584 0.6007 0.1858 0.112 1.000 . Uiso c ?
H(35) 0.2222 0.3330 0.2354 0.109 1.000 . Uiso c ?
H(36) 0.1970 0.2078 0.2279 0.130 1.000 . Uiso c ?
H(37) 0.2706 0.1278 0.2736 0.110 1.000 . Uiso c ?
H(38) 0.3648 0.1710 0.3263 0.111 1.000 . Uiso c ?
H(39) 0.3914 0.2953 0.3331 0.083 1.000 . Uiso c ?
H(40) 0.5474 0.6514 0.4258 0.113 1.000 . Uiso c ?
H(41) 0.5646 0.7795 0.4225 0.142 1.000 . Uiso c ?
H(42) 0.5658 0.8387 0.3538 0.103 1.000 . Uiso c ?
H(43) 0.5519 0.7733 0.2860 0.130 1.000 . Uiso c ?
H(44) 0.5427 0.6460 0.2885 0.098 1.000 . Uiso c ?
H(45) 0.6560 0.3161 0.4671 0.086 1.000 . Uiso c ?
H(46) 0.6995 0.1948 0.4577 0.112 1.000 . Uiso c ?
H(47) 0.7826 0.1634 0.3947 0.127 1.000 . Uiso c ?
H(48) 0.8202 0.2513 0.3420 0.164 1.000 . Uiso c ?
H(49) 0.7851 0.3722 0.3540 0.117 1.000 . Uiso c ?
H(50) 0.7014 0.5893 0.4729 0.123 1.000 . Uiso c ?
H(51) 0.7978 0.6356 0.5249 0.152 1.000 . Uiso c ?
H(52) 0.9221 0.5753 0.5386 0.142 1.000 . Uiso c ?
H(53) 0.9453 0.4631 0.5026 0.129 1.000 . Uiso c ?
H(54) 0.8489 0.4145 0.4519 0.095 1.000 . Uiso c ?
H(55) -0.0531 0.5390 0.3055 0.091 1.000 . Uiso c ?
H(56) -0.1776 0.5224 0.2646 0.101 1.000 . Uiso c ?
H(57) -0.2133 0.4088 0.2397 0.102 1.000 . Uiso c ?
H(58) -0.1299 0.3106 0.2565 0.115 1.000 . Uiso c ?
H(59) -0.0077 0.3264 0.2974 0.105 1.000 . Uiso c ?
H(60) 0.1987 0.3272 0.3609 0.088 1.000 . Uiso c ?
H(61) 0.1972 0.2237 0.4079 0.126 1.000 . Uiso c ?
H(62) 0.0852 0.1987 0.4533 0.113 1.000 . Uiso c ?
H(63) -0.0253 0.2774 0.4549 0.149 1.000 . Uiso c ?
H(64) -0.0335 0.3751 0.4022 0.125 1.000 . Uiso c ?
H(65) 0.1123 0.6683 0.3752 0.081 1.000 . Uiso c ?
H(66) 0.1215 0.7957 0.3689 0.103 1.000 . Uiso c ?
H(67) 0.2471 0.8522 0.3746 0.092 1.000 . Uiso c ?
H(68) 0.3661 0.7874 0.3887 0.108 1.000 . Uiso c ?
H(69) 0.3586 0.6602 0.3941 0.084 1.000 . Uiso c ?
H(70) 0.5269 0.3116 0.4077 0.070 1.000 . Uiso c ?
H(71) 0.5316 0.1839 0.3986 0.107 1.000 . Uiso c ?
H(72) 0.4301 0.1127 0.4280 0.108 1.000 . Uiso c ?
H(73) 0.3179 0.1639 0.4642 0.106 1.000 . Uiso c ?
H(74) 0.3096 0.2906 0.4751 0.076 1.000 . Uiso c ?
H(75) 0.6567 0.4500 0.5297 0.091 1.000 . Uiso c ?
H(76) 0.7329 0.4184 0.5964 0.104 1.000 . Uiso c ?
H(77) 0.7054 0.4760 0.6655 0.118 1.000 . Uiso c ?
H(78) 0.5945 0.5563 0.6702 0.108 1.000 . Uiso c ?
H(79) 0.5195 0.5874 0.6058 0.091 1.000 . Uiso c ?

loop_
_atom_site_aniso_label
_atom_site_aniso_U_11
_atom_site_aniso_U_22
_atom_site_aniso_U_33
_atom_site_aniso_U_12
_atom_site_aniso_U_13
_atom_site_aniso_U_23
As(1) 0.0457(6) 0.0442(6) 0.0376(5) 0.0037(6) -0.0032(5) 0.0033(5)
As(2) 0.0414(6) 0.0638(7) 0.0546(7) 0.0005(7) -0.0013(6) 0.0127(6)
As(3) 0.0402(6) 0.0460(6) 0.0495(6) -0.0013(6) 0.0006(5) 0.0026(5)
As(4) 0.0696(8) 0.0473(6) 0.0464(6) -0.0022(7) -0.0159(6) 0.0000(5)
Cu(1) 0.0398(8) 0.0425(7) 0.0363(6) 0.0024(7) -0.0002(7) 0.0003(6)
Cu(2) 0.0452(8) 0.0457(8) 0.0438(7) -0.0052(7) -0.0023(7) 0.0070(6)
P(1) 0.042(1) 0.037(1) 0.043(1) 0.002(1) 0.001(1) -0.001(1)
P(2) 0.044(2) 0.042(1) 0.042(1) -0.003(1) -0.004(1) 0.005(1)
P(3) 0.039(1) 0.039(1) 0.037(1) 0.005(1) -0.002(1) -0.002(1)
P(4) 0.040(1) 0.042(1) 0.037(1) 0.002(1) 0.000(1) 0.004(1)
P(5) 0.057(2) 0.056(2) 0.070(2) 0.001(2) 0.008(1) 0.004(1)
P(6) 0.079(2) 0.113(3) 0.057(2) 0.019(2) -0.011(2) -0.002(2)
F(1) 0.072(5) 0.26(1) 0.108(6) -0.016(7) -0.035(4) 0.034(8)
F(2) 0.24(1) 0.064(5) 0.190(9) 0.044(6) 0.143(9) -0.024(5)
F(3) 0.113(6) 0.070(5) 0.093(5) -0.007(4) 0.023(4) 0.030(4)
F(4) 0.096(6) 0.26(1) 0.122(7) -0.064(8) -0.060(5) 0.016(8)
F(5) 0.149(8) 0.073(5) 0.135(7) 0.024(5) 0.057(6) -0.034(4)
F(6) 0.136(7) 0.083(5) 0.111(6) 0.003(5) 0.048(5) 0.048(4)
F(7) 0.22(1) 0.140(8) 0.125(7) 0.015(9) -0.073(8) 0.071(6)
F(8) 0.157(9) 0.129(7) 0.167(9) -0.023(7) -0.078(7) -0.049(7)
F(9) 0.062(5) 0.31(2) 0.167(9) 0.035(8) 0.029(5) -0.04(1)
F(10) 0.22(1) 0.152(8) 0.094(6) 0.045(9) -0.060(7) 0.048(5)
F(11) 0.139(8) 0.132(7) 0.147(8) -0.008(6) -0.072(7) -0.053(6)
F(12) 0.102(6) 0.30(1) 0.073(5) 0.049(8) 0.021(4) -0.025(7)
C(1) 0.055(6) 0.060(6) 0.030(5) 0.009(5) 0.003(4) -0.004(4)
C(2) 0.044(5) 0.049(6) 0.041(3) 0.010(5) 0.015(4) -0.012(4)
C(3) 0.042(4) 0.037(4) 0.037(5) 0.010(4) 0.003(4) 0.001(4)
C(4) 0.041(6) 0.038(4) 0.056(6) 0.002(4) -0.014(4) 0.009(5)
C(5) 0.049(5) 0.064(7) 0.043(6) 0.004(5) 0.009(3) 0.011(5)
C(6) 0.045(6) 0.073(7) 0.062(6) 0.001(6) 0.003(4) 0.029(5)
C(7) 0.042(6) 0.044(5) 0.054(6) 0.010(5) 0.004(4) 0.005(3)
C(8) 0.046(4) 0.059(7) 0.039(5) 0.002(5) 0.010(3) 0.004(5)
C(9) 0.043(6) 0.045(4) 0.042(5) 0.000(4) -0.013(4) 0.001(4)
C(10) 0.042(4) 0.045(4) 0.037(5) 0.003(5) -0.006(4) 0.004(5)
C(11) 0.056(7) 0.069(5) 0.037(2) 0.005(6) -0.011(5) 0.010(5)
C(12) 0.055(5) 0.080(6) 0.035(5) 0.006(5) -0.016(4) -0.021(5)
C(13) 0.043(5) 0.046(6) 0.053(5) -0.012(4) -0.014(4) 0.017(4)
C(14) 0.061(8) 0.12(1) 0.083(9) 0.042(7) 0.023(6) 0.012(8)
C(15) 0.059(9) 0.12(1) 0.13(1) 0.038(9) -0.014(9) -0.02(1)
C(16) 0.08(1) 0.09(1) 0.14(1) 0.030(8) -0.053(9) 0.022(9)
C(17) 0.10(1) 0.10(1) 0.086(9) 0.022(8) -0.057(8) 0.008(8)
C(18) 0.086(8) 0.066(7) 0.052(5) 0.005(7) -0.020(6) 0.005(5)
C(19) 0.038(6) 0.053(5) 0.056(6) 0.003(3) -0.021(4) 0.007(4)
C(20) 0.08(1) 0.065(6) 0.066(7) -0.018(6) 0.016(7) -0.015(5)
C(21) 0.07(1) 0.065(7) 0.11(1) -0.009(6) 0.013(7) -0.007(8)
C(22) 0.08(1) 0.100(9) 0.11(1) -0.044(9) 0.007(7) 0.032(7)
C(23) 0.15(2) 0.13(1) 0.10(1) -0.08(1) 0.06(1) -0.006(9)
C(24) 0.12(1) 0.095(9) 0.062(8) -0.025(8) 0.062(8) -0.016(7)
C(25) 0.065(7) 0.035(2) 0.057(6) -0.001(4) 0.024(4) -0.006(4)
C(26) 0.07(1) 0.062(6) 0.14(1) -0.021(7) -0.063(8) 0.012(8)
C(27) 0.13(1) 0.061(6) 0.13(1) -0.010(8) -0.05(1) -0.021(8)
C(28) 0.11(1) 0.048(7) 0.12(1) -0.008(8) 0.002(8) -0.024(7)
C(29) 0.13(1) 0.045(5) 0.11(1) -0.011(8) -0.009(9) -0.005(7)
C(30) 0.085(9) 0.044(5) 0.079(8) 0.003(6) -0.010(7) 0.006(5)
C(31) 0.042(6) 0.044(3) 0.054(4) -0.010(5) -0.007(5) 0.015(3)
C(32) 0.17(2) 0.054(6) 0.055(6) -0.029(9) -0.030(9) 0.011(5)
C(33) 0.22(2) 0.055(6) 0.083(8) -0.04(1) -0.01(1) 0.005(6)
C(34) 0.12(1) 0.048(7) 0.089(7) -0.019(8) -0.004(9) 0.011(5)
C(35) 0.18(2) 0.066(6) 0.074(7) -0.05(1) -0.03(1) 0.031(6)
C(36) 0.12(1) 0.065(5) 0.058(6) -0.049(8) -0.032(8) 0.029(6)
C(37) 0.047(7) 0.062(4) 0.067(6) -0.004(5) -0.013(5) 0.000(4)
C(38) 0.076(9) 0.078(6) 0.059(7) 0.021(7) 0.007(7) 0.016(6)
C(39) 0.11(1) 0.074(7) 0.10(1) 0.020(8) -0.041(8) 0.012(8)
C(40) 0.12(1) 0.072(9) 0.13(1) 0.03(1) -0.009(9) 0.012(7)
C(41) 0.21(2) 0.099(9) 0.10(1) 0.03(1) 0.06(1) -0.011(9)
C(42) 0.12(1) 0.101(8) 0.073(9) 0.02(1) 0.039(8) -0.008(8)
C(43) 0.042(6) 0.072(6) 0.070(7) -0.018(4) -0.004(5) 0.016(5)
C(44) 0.09(1) 0.070(8) 0.15(1) -0.016(8) -0.012(9) -0.018(8)
C(45) 0.10(1) 0.15(2) 0.13(1) -0.06(1) 0.02(1) -0.06(1)
C(46) 0.10(1) 0.16(1) 0.09(1) -0.08(1) -0.02(1) 0.00(1)
C(47) 0.07(1) 0.13(1) 0.13(1) -0.040(9) -0.059(9) 0.049(9)
C(48) 0.039(6) 0.084(9) 0.11(1) -0.017(5) -0.008(6) 0.028(8)
C(49) 0.044(5) 0.068(5) 0.049(6) -0.009(5) -0.005(4) 0.012(5)
C(50) 0.069(8) 0.076(8) 0.082(9) 0.020(6) -0.021(7) 0.006(7)
C(51) 0.065(8) 0.105(8) 0.08(1) 0.024(8) -0.019(7) 0.021(8)
C(52) 0.061(9) 0.120(9) 0.074(9) -0.013(7) -0.011(8) 0.009(8)
C(53) 0.09(1) 0.088(9) 0.11(1) -0.035(7) -0.032(8) -0.005(9)
C(54) 0.10(1) 0.068(7) 0.10(1) -0.011(8) -0.046(8) 0.000(7)
C(55) 0.063(6) 0.045(5) 0.055(6) 0.001(5) -0.020(5) 0.005(4)
C(56) 0.054(7) 0.055(7) 0.11(1) -0.003(5) -0.027(8) 0.005(6)
C(57) 0.09(1) 0.067(8) 0.16(2) -0.016(9) -0.043(9) 0.054(9)
C(58) 0.14(1) 0.061(8) 0.080(9) -0.040(8) -0.035(9) 0.034(8)
C(59) 0.17(2) 0.09(1) 0.11(1) 0.01(1) 0.05(1) 0.045(9)
C(60) 0.10(1) 0.077(9) 0.13(1) 0.001(9) 0.08(1) 0.044(8)
C(61) 0.063(5) 0.037(2) 0.050(6) 0.008(4) 0.013(6) -0.004(5)
C(62) 0.059(7) 0.050(5) 0.093(9) 0.005(5) 0.005(7) 0.005(6)
C(63) 0.11(1) 0.050(5) 0.10(1) 0.007(7) 0.00(1) 0.006(7)
C(64) 0.115(9) 0.040(7) 0.076(8) 0.004(5) 0.001(9) -0.009(6)
C(65) 0.10(1) 0.051(5) 0.12(1) -0.014(7) 0.01(1) -0.005(8)
C(66) 0.055(7) 0.050(5) 0.11(1) 0.013(5) -0.008(7) 0.001(7)
C(67) 0.052(5) 0.042(2) 0.044(6) 0.003(4) -0.013(4) 0.010(4)
C(68) 0.060(7) 0.054(5) 0.061(7) 0.014(6) 0.002(6) 0.007(5)
C(69) 0.13(1) 0.054(5) 0.085(9) 0.036(7) 0.019(9) 0.002(7)
C(70) 0.16(1) 0.032(6) 0.08(1) 0.004(7) -0.005(9) 0.003(6)
C(71) 0.10(1) 0.053(5) 0.11(1) -0.031(7) -0.026(8) 0.021(7)
C(72) 0.055(7) 0.057(5) 0.078(8) -0.015(5) 0.004(6) 0.004(6)
C(79) 0.064(7) 0.047(5) 0.051(4) -0.016(4) -0.017(4) 0.017(4)
C(80) 0.070(8) 0.076(8) 0.081(8) 0.011(6) 0.011(6) 0.010(7)
C(81) 0.060(8) 0.09(1) 0.105(8) 0.028(8) -0.011(7) 0.022(8)
C(82) 0.08(1) 0.12(1) 0.090(8) -0.014(8) -0.051(9) 0.003(8)
C(83) 0.11(1) 0.08(1) 0.075(8) -0.014(7) -0.046(8) 0.009(7)
C(84) 0.09(1) 0.076(8) 0.058(5) -0.007(8) -0.012(6) -0.007(6)

loop_
_atom_type_symbol
_atom_type_oxidation_number
_atom_type_number_in_cell
_atom_type_scat_dispersion_real
_atom_type_scat_dispersion_imag
_atom_type_scat_source
C 0 336 0.017 0.009
;International Tables for Crystallography
(1992, Vol. C, Tables 4.2.6.8 and 6.1.1.1)
;
H 0 336 0.000 0.000
;International Tables for Crystallography
(1992, Vol. C, Table 6.1.1.2)
;
As 0 16 -1.011 1.006
;International Tables for Crystallography
(1992, Vol. C, Tables 4.2.6.8 and 6.1.1.1)
;
Cu 0 8 -2.019 0.589
;International Tables for Crystallography
(1992, Vol. C, Tables 4.2.6.8 and 6.1.1.1)
;
F 0 48 0.069 0.053
;International Tables for Crystallography
(1992, Vol. C, Tables 4.2.6.8 and 6.1.1.1)
;
P 0 24 0.283 0.434
;International Tables for Crystallography
(1992, Vol. C, Tables 4.2.6.8 and 6.1.1.1)
;

loop_
_geom_angle_atom_site_label_1
_geom_angle_atom_site_label_2
_geom_angle_atom_site_label_3
_geom_angle
_geom_angle_site_symmetry_1
_geom_angle_site_symmetry_2
_geom_angle_site_symmetry_3
_geom_angle_publ_flag
Cu(1) As(1) C(1) 98.2(4) . . . yes
Cu(1) As(1) C(13) 124.4(4) . . . yes
Cu(1) As(1) C(19) 120.9(4) . . . yes
C(1) As(1) C(13) 105.3(6) . . . yes
C(1) As(1) C(19) 102.9(6) . . . yes
C(13) As(1) C(19) 101.9(5) . . . yes
Cu(2) As(2) C(6) 100.8(4) . . . yes
Cu(2) As(2) C(37) 123.6(4) . . . yes
Cu(2) As(2) C(43) 122.5(5) . . . yes
C(6) As(2) C(37) 103.7(6) . . . yes
C(6) As(2) C(43) 99.6(6) . . . yes
C(37) As(2) C(43) 102.2(6) . . . yes
Cu(1) As(3) C(7) 98.5(4) . . . yes
Cu(1) As(3) C(49) 133.6(4) . . . yes
Cu(1) As(3) C(55) 117.7(5) . . . yes
C(7) As(3) C(49) 101.1(6) . . . yes
C(7) As(3) C(55) 98.1(5) . . . yes
C(49) As(3) C(55) 100.5(6) . . . yes
Cu(2) As(4) C(12) 102.3(3) . . . yes
Cu(2) As(4) C(79) 121.9(4) . . . yes
Cu(2) As(4) C(731) 130.9(9) . . . yes
Cu(2) As(4) C(732) 121(1) . . . yes
C(12) As(4) C(79) 97.9(5) . . . yes
C(12) As(4) C(731) 92(1) . . . yes
C(12) As(4) C(732) 109(1) . . . yes
C(79) As(4) C(731) 102(1) . . . yes
C(79) As(4) C(732) 101(1) . . . yes
As(1) Cu(1) As(3) 112.94(8) . . . yes
As(1) Cu(1) P(1) 89.0(1) . . . yes
As(1) Cu(1) P(3) 120.5(1) . . . yes
As(3) Cu(1) P(1) 122.7(1) . . . yes
As(3) Cu(1) P(3) 89.5(1) . . . yes
P(1) Cu(1) P(3) 124.8(1) . . . yes
As(2) Cu(2) As(4) 109.70(9) . . . yes
As(2) Cu(2) P(2) 88.6(1) . . . yes
As(2) Cu(2) P(4) 129.5(1) . . . yes
As(4) Cu(2) P(2) 128.5(1) . . . yes
As(4) Cu(2) P(4) 87.2(1) . . . yes
P(2) Cu(2) P(4) 118.0(1) . . . yes
Cu(1) P(1) C(2) 106.7(4) . . . yes
Cu(1) P(1) C(3) 115.9(4) . . . yes
Cu(1) P(1) C(25) 119.5(5) . . . yes
C(2) P(1) C(3) 103.1(6) . . . yes
C(2) P(1) C(25) 103.7(6) . . . yes
C(3) P(1) C(25) 106.0(6) . . . yes
Cu(2) P(2) C(4) 120.5(4) . . . yes
Cu(2) P(2) C(5) 104.2(4) . . . yes
Cu(2) P(2) C(31) 118.6(4) . . . yes
C(4) P(2) C(5) 103.3(6) . . . yes
C(4) P(2) C(31) 103.4(6) . . . yes
C(5) P(2) C(31) 104.8(6) . . . yes
Cu(1) P(3) C(8) 107.2(4) . . . yes
Cu(1) P(3) C(9) 118.4(4) . . . yes
Cu(1) P(3) C(61) 118.3(4) . . . yes
C(8) P(3) C(9) 103.6(5) . . . yes
C(8) P(3) C(61) 105.9(6) . . . yes
C(9) P(3) C(61) 102.0(6) . . . yes
Cu(2) P(4) C(10) 114.5(4) . . . yes
Cu(2) P(4) C(11) 106.3(5) . . . yes
Cu(2) P(4) C(67) 124.3(5) . . . yes
C(10) P(4) C(11) 103.8(6) . . . yes
C(10) P(4) C(67) 103.3(6) . . . yes
C(11) P(4) C(67) 102.5(6) . . . yes
F(1) P(5) F(2) 88.9(8) . . . yes
F(1) P(5) F(3) 88.2(6) . . . yes
F(1) P(5) F(4) 177.0(8) . . . yes
F(1) P(5) F(5) 86.9(7) . . . yes
F(1) P(5) F(6) 89.3(7) . . . yes
F(2) P(5) F(3) 89.9(5) . . . yes
F(2) P(5) F(4) 93.9(8) . . . yes
F(2) P(5) F(5) 174.7(8) . . . yes
F(2) P(5) F(6) 90.4(6) . . . yes
F(3) P(5) F(4) 93.0(6) . . . yes
F(3) P(5) F(5) 93.1(5) . . . yes
F(3) P(5) F(6) 177.4(7) . . . yes
F(4) P(5) F(5) 90.3(7) . . . yes
F(4) P(5) F(6) 89.5(7) . . . yes
F(5) P(5) F(6) 86.5(5) . . . yes
F(7) P(6) F(8) 89.5(7) . . . yes
F(7) P(6) F(9) 90.9(8) . . . yes
F(7) P(6) F(10) 175.4(9) . . . yes
F(7) P(6) F(11) 91.4(7) . . . yes
F(7) P(6) F(12) 89.5(8) . . . yes
F(8) P(6) F(9) 93.2(8) . . . yes
F(8) P(6) F(10) 93.0(7) . . . yes
F(8) P(6) F(11) 177.7(8) . . . yes
F(8) P(6) F(12) 89.0(7) . . . yes
F(9) P(6) F(10) 92.7(8) . . . yes
F(9) P(6) F(11) 88.9(8) . . . yes
F(9) P(6) F(12) 177.8(8) . . . yes
F(10) P(6) F(11) 85.9(7) . . . yes
F(10) P(6) F(12) 86.7(8) . . . yes
F(11) P(6) F(12) 88.9(8) . . . yes
As(1) C(1) C(2) 109.3(8) . . . yes
As(1) C(1) H(1) 109.5 . . . no
As(1) C(1) H(2) 109.5 . . . no
C(2) C(1) H(1) 109.5 . . . no
C(2) C(1) H(2) 109.5 . . . no
H(1) C(1) H(2) 109.5 . . . no
P(1) C(2) C(1) 114.1(8) . . . yes
P(1) C(2) H(3) 108.3 . . . no
P(1) C(2) H(4) 108.3 . . . no
C(1) C(2) H(3) 108.3 . . . no
C(1) C(2) H(4) 108.3 . . . no
H(3) C(2) H(4) 109.5 . . . no
P(1) C(3) C(4) 111.1(8) . . . yes
P(1) C(3) H(5) 109.1 . . . no
P(1) C(3) H(6) 109.1 . . . no
C(4) C(3) H(5) 109.1 . . . no
C(4) C(3) H(6) 109.1 . . . no
H(5) C(3) H(6) 109.5 . . . no
P(2) C(4) C(3) 115.2(8) . . . yes
P(2) C(4) H(7) 108.0 . . . no
P(2) C(4) H(8) 108.0 . . . no
C(3) C(4) H(7) 108.0 . . . no
C(3) C(4) H(8) 108.0 . . . no
H(7) C(4) H(8) 109.5 . . . no
P(2) C(5) C(6) 112.5(9) . . . yes
P(2) C(5) H(9) 108.7 . . . no
P(2) C(5) H(10) 108.7 . . . no
C(6) C(5) H(9) 108.7 . . . no
C(6) C(5) H(10) 108.7 . . . no
H(9) C(5) H(10) 109.5 . . . no
As(2) C(6) C(5) 108.3(9) . . . yes
As(2) C(6) H(11) 109.8 . . . no
As(2) C(6) H(12) 109.8 . . . no
C(5) C(6) H(11) 109.8 . . . no
C(5) C(6) H(12) 109.8 . . . no
H(11) C(6) H(12) 109.5 . . . no
As(3) C(7) C(8) 107.8(8) . . . yes
As(3) C(7) H(13) 109.9 . . . no
As(3) C(7) H(14) 109.9 . . . no
C(8) C(7) H(13) 109.9 . . . no
C(8) C(7) H(14) 109.9 . . . no
H(13) C(7) H(14) 109.5 . . . no
P(3) C(8) C(7) 113.5(8) . . . yes
P(3) C(8) H(15) 108.5 . . . no
P(3) C(8) H(16) 108.5 . . . no
C(7) C(8) H(15) 108.5 . . . no
C(7) C(8) H(16) 108.5 . . . no
H(15) C(8) H(16) 109.5 . . . no
P(3) C(9) C(10) 112.3(8) . . . yes
P(3) C(9) H(17) 108.8 . . . no
P(3) C(9) H(18) 108.8 . . . no
C(10) C(9) H(17) 108.8 . . . no
C(10) C(9) H(18) 108.8 . . . no
H(17) C(9) H(18) 109.5 . . . no
P(4) C(10) C(9) 114.3(8) . . . yes
P(4) C(10) H(19) 108.3 . . . no
P(4) C(10) H(20) 108.3 . . . no
C(9) C(10) H(19) 108.3 . . . no
C(9) C(10) H(20) 108.3 . . . no
H(19) C(10) H(20) 109.5 . . . no
P(4) C(11) C(12) 111.4(9) . . . yes
P(4) C(11) H(21) 109.0 . . . no
P(4) C(11) H(22) 109.0 . . . no
C(12) C(11) H(21) 109.0 . . . no
C(12) C(11) H(22) 109.0 . . . no
H(21) C(11) H(22) 109.5 . . . no
As(4) C(12) C(11) 107.9(9) . . . yes
As(4) C(12) H(23) 109.9 . . . no
As(4) C(12) H(24) 109.9 . . . no
C(11) C(12) H(23) 109.9 . . . no
C(11) C(12) H(24) 109.9 . . . no
H(23) C(12) H(24) 109.5 . . . no
As(1) C(13) C(14) 118(1) . . . yes
As(1) C(13) C(18) 124(1) . . . yes
C(14) C(13) C(18) 118(1) . . . yes
C(13) C(14) C(15) 123(2) . . . yes
C(13) C(14) H(25) 118.4 . . . no
C(15) C(14) H(25) 118.4 . . . no
C(14) C(15) C(16) 118(2) . . . yes
C(14) C(15) H(26) 121.2 . . . no
C(16) C(15) H(26) 121.2 . . . no
C(15) C(16) C(17) 119(2) . . . yes
C(15) C(16) H(27) 120.3 . . . no
C(17) C(16) H(27) 120.3 . . . no
C(16) C(17) C(18) 125(2) . . . yes
C(16) C(17) H(28) 117.7 . . . no
C(18) C(17) H(28) 117.7 . . . no
C(13) C(18) C(17) 118(2) . . . yes
C(13) C(18) H(29) 121.2 . . . no
C(17) C(18) H(29) 121.2 . . . no
As(1) C(19) C(20) 118(1) . . . yes
As(1) C(19) C(24) 122(1) . . . yes
C(20) C(19) C(24) 120(1) . . . yes
C(19) C(20) C(21) 122(2) . . . yes
C(19) C(20) H(30) 119.0 . . . no
C(21) C(20) H(30) 119.0 . . . no
C(20) C(21) C(22) 120(2) . . . yes
C(20) C(21) H(31) 119.9 . . . no
C(22) C(21) H(31) 119.9 . . . no
C(21) C(22) C(23) 119(2) . . . yes
C(21) C(22) H(32) 120.7 . . . no
C(23) C(22) H(32) 120.7 . . . no
C(22) C(23) C(24) 119(2) . . . yes
C(22) C(23) H(33) 120.4 . . . no
C(24) C(23) H(33) 120.4 . . . no
C(19) C(24) C(23) 120(2) . . . yes
C(19) C(24) H(34) 120.1 . . . no
C(23) C(24) H(34) 120.1 . . . no
P(1) C(25) C(26) 120(1) . . . yes
P(1) C(25) C(30) 123(1) . . . yes
C(26) C(25) C(30) 117(1) . . . yes
C(25) C(26) C(27) 123(2) . . . yes
C(25) C(26) H(35) 118.3 . . . no
C(27) C(26) H(35) 118.3 . . . no
C(26) C(27) C(28) 118(2) . . . yes
C(26) C(27) H(36) 121.0 . . . no
C(28) C(27) H(36) 121.0 . . . no
C(27) C(28) C(29) 120(2) . . . yes
C(27) C(28) H(37) 119.8 . . . no
C(29) C(28) H(37) 119.8 . . . no
C(28) C(29) C(30) 121(2) . . . yes
C(28) C(29) H(38) 119.4 . . . no
C(30) C(29) H(38) 119.4 . . . no
C(25) C(30) C(29) 120(2) . . . yes
C(25) C(30) H(39) 120.0 . . . no
C(29) C(30) H(39) 120.0 . . . no
P(2) C(31) C(32) 118(1) . . . yes
P(2) C(31) C(36) 123(1) . . . yes
C(32) C(31) C(36) 119(1) . . . yes
C(31) C(32) C(33) 119(2) . . . yes
C(31) C(32) H(40) 120.4 . . . no
C(33) C(32) H(40) 120.4 . . . no
C(32) C(33) C(34) 121(2) . . . yes
C(32) C(33) H(41) 119.5 . . . no
C(34) C(33) H(41) 119.5 . . . no
C(33) C(34) C(35) 120(2) . . . yes
C(33) C(34) H(42) 120.1 . . . no
C(35) C(34) H(42) 120.1 . . . no
C(34) C(35) C(36) 120(1) . . . yes
C(34) C(35) H(43) 120.2 . . . no
C(36) C(35) H(43) 120.2 . . . no
C(31) C(36) C(35) 121(2) . . . yes
C(31) C(36) H(44) 119.5 . . . no
C(35) C(36) H(44) 119.5 . . . no
As(2) C(37) C(38) 116(1) . . . yes
As(2) C(37) C(42) 123(1) . . . yes
C(38) C(37) C(42) 120(2) . . . yes
C(37) C(38) C(39) 119(2) . . . yes
C(37) C(38) H(45) 120.3 . . . no
C(39) C(38) H(45) 120.3 . . . no
C(38) C(39) C(40) 120(2) . . . yes
C(38) C(39) H(46) 120.2 . . . no
C(40) C(39) H(46) 120.2 . . . no
C(39) C(40) C(41) 120(2) . . . yes
C(39) C(40) H(47) 120.1 . . . no
C(41) C(40) H(47) 120.1 . . . no
C(40) C(41) C(42) 121(2) . . . yes
C(40) C(41) H(48) 119.7 . . . no
C(42) C(41) H(48) 119.6 . . . no
C(37) C(42) C(41) 120(2) . . . yes
C(37) C(42) H(49) 120.0 . . . no
C(41) C(42) H(49) 120.0 . . . no
As(2) C(43) C(44) 118(1) . . . yes
As(2) C(43) C(48) 122(1) . . . yes
C(44) C(43) C(48) 120(2) . . . yes
C(43) C(44) C(45) 120(2) . . . yes
C(43) C(44) H(50) 120.2 . . . no
C(45) C(44) H(50) 120.2 . . . no
C(44) C(45) C(46) 121(2) . . . yes
C(44) C(45) H(51) 119.3 . . . no
C(46) C(45) H(51) 119.3 . . . no
C(45) C(46) C(47) 118(2) . . . yes
C(45) C(46) H(52) 121.0 . . . no
C(47) C(46) H(52) 121.0 . . . no
C(46) C(47) C(48) 122(2) . . . yes
C(46) C(47) H(53) 119.1 . . . no
C(48) C(47) H(53) 119.1 . . . no
C(43) C(48) C(47) 119(2) . . . yes
C(43) C(48) H(54) 120.3 . . . no
C(47) C(48) H(54) 120.3 . . . no
As(3) C(49) C(50) 121(1) . . . yes
As(3) C(49) C(54) 120(1) . . . yes
C(50) C(49) C(54) 119(1) . . . yes
C(49) C(50) C(51) 121(2) . . . yes
C(49) C(50) H(55) 119.7 . . . no
C(51) C(50) H(55) 119.7 . . . no
C(50) C(51) C(52) 119(2) . . . yes
C(50) C(51) H(56) 120.3 . . . no
C(52) C(51) H(56) 120.3 . . . no
C(51) C(52) C(53) 120(2) . . . yes
C(51) C(52) H(57) 119.8 . . . no
C(53) C(52) H(57) 119.8 . . . no
C(52) C(53) C(54) 120(2) . . . yes
C(52) C(53) H(58) 119.9 . . . no
C(54) C(53) H(58) 119.9 . . . no
C(49) C(54) C(53) 121(2) . . . yes
C(49) C(54) H(59) 119.6 . . . no
C(53) C(54) H(59) 119.6 . . . no
As(3) C(55) C(56) 118(1) . . . yes
As(3) C(55) C(60) 121(1) . . . yes
C(56) C(55) C(60) 121(1) . . . yes
C(55) C(56) C(57) 119(2) . . . yes
C(55) C(56) H(60) 120.6 . . . no
C(57) C(56) H(60) 120.6 . . . no
C(56) C(57) C(58) 121(2) . . . yes
C(56) C(57) H(61) 119.4 . . . no
C(58) C(57) H(61) 119.4 . . . no
C(57) C(58) C(59) 120(2) . . . yes
C(57) C(58) H(62) 120.2 . . . no
C(59) C(58) H(62) 120.2 . . . no
C(58) C(59) C(60) 121(2) . . . yes
C(58) C(59) H(63) 119.3 . . . no
C(60) C(59) H(63) 119.3 . . . no
C(55) C(60) C(59) 118(2) . . . yes
C(55) C(60) H(64) 121.1 . . . no
C(59) C(60) H(64) 121.1 . . . no
P(3) C(61) C(62) 117(1) . . . yes
P(3) C(61) C(66) 124(1) . . . yes
C(62) C(61) C(66) 119(1) . . . yes
C(61) C(62) C(63) 119(2) . . . yes
C(61) C(62) H(65) 120.6 . . . no
C(63) C(62) H(65) 120.6 . . . no
C(62) C(63) C(64) 120(2) . . . yes
C(62) C(63) H(66) 119.8 . . . no
C(64) C(63) H(66) 119.8 . . . no
C(63) C(64) C(65) 122(1) . . . yes
C(63) C(64) H(67) 119.2 . . . no
C(65) C(64) H(67) 119.2 . . . no
C(64) C(65) C(66) 118(2) . . . yes
C(64) C(65) H(68) 120.8 . . . no
C(66) C(65) H(68) 120.8 . . . no
C(61) C(66) C(65) 122(2) . . . yes
C(61) C(66) H(69) 119.0 . . . no
C(65) C(66) H(69) 119.0 . . . no
P(4) C(67) C(68) 119(1) . . . yes
P(4) C(67) C(72) 124(1) . . . yes
C(68) C(67) C(72) 118(1) . . . yes
C(67) C(68) C(69) 120(2) . . . yes
C(67) C(68) H(70) 119.9 . . . no
C(69) C(68) H(70) 119.9 . . . no
C(68) C(69) C(70) 121(2) . . . yes
C(68) C(69) H(71) 119.6 . . . no
C(70) C(69) H(71) 119.6 . . . no
C(69) C(70) C(71) 120(1) . . . yes
C(69) C(70) H(72) 119.8 . . . no
C(71) C(70) H(72) 119.8 . . . no
C(70) C(71) C(72) 121(2) . . . yes
C(70) C(71) H(73) 119.5 . . . no
C(72) C(71) H(73) 119.5 . . . no
C(67) C(72) C(71) 120(2) . . . yes
C(67) C(72) H(74) 120.0 . . . no
C(71) C(72) H(74) 120.0 . . . no
As(4) C(79) C(80) 122(1) . . . yes
As(4) C(79) C(84) 117(1) . . . yes
C(80) C(79) C(84) 120(1) . . . yes
C(79) C(80) C(81) 120(2) . . . yes
C(79) C(80) H(75) 120.1 . . . no
C(81) C(80) H(75) 120.1 . . . no
C(80) C(81) C(82) 120(2) . . . yes
C(80) C(81) H(76) 119.8 . . . no
C(82) C(81) H(76) 119.8 . . . no
C(81) C(82) C(83) 119(2) . . . yes
C(81) C(82) H(77) 120.5 . . . no
C(83) C(82) H(77) 120.5 . . . no
C(82) C(83) C(84) 121(2) . . . yes
C(82) C(83) H(78) 119.3 . . . no
C(84) C(83) H(78) 119.3 . . . no
C(79) C(84) C(83) 119(2) . . . yes
C(79) C(84) H(79) 120.5 . . . no
C(83) C(84) H(79) 120.5 . . . no
As(4) C(731) C(741) 121(2) . . . yes
As(4) C(731) C(781) 106(2) . . . yes
C(741) C(731) C(781) 133(3) . . . yes
As(4) C(732) C(742) 113(2) . . . yes
C(742) C(732) C(782) 128(3) . . . yes
C(731) C(741) C(751) 107(3) . . . yes
C(732) C(742) C(752) 115(3) . . . yes
C(741) C(751) C(761) 118(2) . . . yes
C(742) C(752) C(762) 119(2) . . . yes
C(751) C(761) C(771) 127(3) . . . yes
C(752) C(762) C(772) 128(3) . . . yes
C(761) C(771) C(781) 116(3) . . . yes
C(762) C(772) C(782) 113(3) . . . yes
C(731) C(781) C(771) 114(3) . . . yes
C(732) C(782) C(772) 117(3) . . . yes

loop_
_geom_bond_atom_site_label_1
_geom_bond_atom_site_label_2
_geom_bond_distance
_geom_bond_site_symmetry_1
_geom_bond_site_symmetry_2
_geom_bond_publ_flag
As(1) Cu(1) 2.397(2) . . yes
As(1) C(1) 1.95(1) . . yes
As(1) C(13) 1.93(1) . . yes
As(1) C(19) 1.95(1) . . yes
As(2) Cu(2) 2.438(2) . . yes
As(2) C(6) 1.98(1) . . yes
As(2) C(37) 1.96(1) . . yes
As(2) C(43) 1.94(1) . . yes
As(3) Cu(1) 2.423(2) . . yes
As(3) C(7) 1.97(1) . . yes
As(3) C(49) 1.96(1) . . yes
As(3) C(55) 1.94(1) . . yes
As(4) Cu(2) 2.463(2) . . yes
As(4) C(12) 1.94(1) . . yes
As(4) C(79) 1.96(1) . . yes
As(4) C(731) 2.13(3) . . yes
As(4) C(732) 1.93(3) . . yes
Cu(1) P(1) 2.267(4) . . yes
Cu(1) P(3) 2.255(3) . . yes
Cu(2) P(2) 2.304(4) . . yes
Cu(2) P(4) 2.286(4) . . yes
P(1) C(2) 1.84(1) . . yes
P(1) C(3) 1.83(1) . . yes
P(1) C(25) 1.81(1) . . yes
P(2) C(4) 1.84(1) . . yes
P(2) C(5) 1.83(1) . . yes
P(2) C(31) 1.84(1) . . yes
P(3) C(8) 1.84(1) . . yes
P(3) C(9) 1.85(1) . . yes
P(3) C(61) 1.85(1) . . yes
P(4) C(10) 1.84(1) . . yes
P(4) C(11) 1.84(1) . . yes
P(4) C(67) 1.81(1) . . yes
P(5) F(1) 1.57(1) . . yes
P(5) F(2) 1.529(9) . . yes
P(5) F(3) 1.562(9) . . yes
P(5) F(4) 1.48(1) . . yes
P(5) F(5) 1.584(9) . . yes
P(5) F(6) 1.564(9) . . yes
P(6) F(7) 1.53(1) . . yes
P(6) F(8) 1.54(1) . . yes
P(6) F(9) 1.49(1) . . yes
P(6) F(10) 1.55(1) . . yes
P(6) F(11) 1.58(1) . . yes
P(6) F(12) 1.57(1) . . yes
C(1) C(2) 1.51(2) . . yes
C(1) H(1) 0.95 . . no
C(1) H(2) 0.95 . . no
C(2) H(3) 0.95 . . no
C(2) H(4) 0.95 . . no
C(3) C(4) 1.51(2) . . yes
C(3) H(5) 0.95 . . no
C(3) H(6) 0.95 . . no
C(4) H(7) 0.95 . . no
C(4) H(8) 0.95 . . no
C(5) C(6) 1.52(2) . . yes
C(5) H(9) 0.95 . . no
C(5) H(10) 0.95 . . no
C(6) H(11) 0.95 . . no
C(6) H(12) 0.95 . . no
C(7) C(8) 1.55(2) . . yes
C(7) H(13) 0.95 . . no
C(7) H(14) 0.95 . . no
C(8) H(15) 0.95 . . no
C(8) H(16) 0.95 . . no
C(9) C(10) 1.54(2) . . yes
C(9) H(17) 0.95 . . no
C(9) H(18) 0.95 . . no
C(10) H(19) 0.95 . . no
C(10) H(20) 0.95 . . no
C(11) C(12) 1.56(2) . . yes
C(11) H(21) 0.95 . . no
C(11) H(22) 0.95 . . no
C(12) H(23) 0.95 . . no
C(12) H(24) 0.95 . . no
C(13) C(14) 1.37(2) . . yes
C(13) C(18) 1.41(2) . . yes
C(14) C(15) 1.36(2) . . yes
C(14) H(25) 0.95 . . no
C(15) C(16) 1.39(2) . . yes
C(15) H(26) 0.95 . . no
C(16) C(17) 1.32(3) . . yes
C(16) H(27) 0.95 . . no
C(17) C(18) 1.35(2) . . yes
C(17) H(28) 0.95 . . no
C(18) H(29) 0.95 . . no
C(19) C(20) 1.37(2) . . yes
C(19) C(24) 1.36(2) . . yes
C(20) C(21) 1.36(2) . . yes
C(20) H(30) 0.95 . . no
C(21) C(22) 1.35(2) . . yes
C(21) H(31) 0.95 . . no
C(22) C(23) 1.45(3) . . yes
C(22) H(32) 0.95 . . no
C(23) C(24) 1.38(2) . . yes
C(23) H(33) 0.95 . . no
C(24) H(34) 0.95 . . no
C(25) C(26) 1.36(2) . . yes
C(25) C(30) 1.39(2) . . yes
C(26) C(27) 1.41(2) . . yes
C(26) H(35) 0.95 . . no
C(27) C(28) 1.35(2) . . yes
C(27) H(36) 0.95 . . no
C(28) C(29) 1.36(2) . . yes
C(28) H(37) 0.95 . . no
C(29) C(30) 1.39(2) . . yes
C(29) H(38) 0.95 . . no
C(30) H(39) 0.95 . . no
C(31) C(32) 1.37(2) . . yes
C(31) C(36) 1.36(2) . . yes
C(32) C(33) 1.42(2) . . yes
C(32) H(40) 0.95 . . no
C(33) C(34) 1.33(2) . . yes
C(33) H(41) 0.95 . . no
C(34) C(35) 1.37(2) . . yes
C(34) H(42) 0.95 . . no
C(35) C(36) 1.40(2) . . yes
C(35) H(43) 0.95 . . no
C(36) H(44) 0.95 . . no
C(37) C(38) 1.38(2) . . yes
C(37) C(42) 1.37(2) . . yes
C(38) C(39) 1.40(2) . . yes
C(38) H(45) 0.95 . . no
C(39) C(40) 1.39(3) . . yes
C(39) H(46) 0.95 . . no
C(40) C(41) 1.36(3) . . yes
C(40) H(47) 0.95 . . no
C(41) C(42) 1.37(2) . . yes
C(41) H(48) 0.95 . . no
C(42) H(49) 0.95 . . no
C(43) C(44) 1.40(2) . . yes
C(43) C(48) 1.37(2) . . yes
C(44) C(45) 1.39(2) . . yes
C(44) H(50) 0.95 . . no
C(45) C(46) 1.37(3) . . yes
C(45) H(51) 0.95 . . no
C(46) C(47) 1.39(3) . . yes
C(46) H(52) 0.95 . . no
C(47) C(48) 1.38(2) . . yes
C(47) H(53) 0.95 . . no
C(48) H(54) 0.95 . . no
C(49) C(50) 1.37(2) . . yes
C(49) C(54) 1.34(2) . . yes
C(50) C(51) 1.40(2) . . yes
C(50) H(55) 0.95 . . no
C(51) C(52) 1.33(2) . . yes
C(51) H(56) 0.95 . . no
C(52) C(53) 1.36(2) . . yes
C(52) H(57) 0.95 . . no
C(53) C(54) 1.38(2) . . yes
C(53) H(58) 0.95 . . no
C(54) H(59) 0.95 . . no
C(55) C(56) 1.37(2) . . yes
C(55) C(60) 1.35(2) . . yes
C(56) C(57) 1.39(2) . . yes
C(56) H(60) 0.95 . . no
C(57) C(58) 1.34(3) . . yes
C(57) H(61) 0.95 . . no
C(58) C(59) 1.35(3) . . yes
C(58) H(62) 0.95 . . no
C(59) C(60) 1.41(2) . . yes
C(59) H(63) 0.95 . . no
C(60) H(64) 0.95 . . no
C(61) C(62) 1.40(2) . . yes
C(61) C(66) 1.33(2) . . yes
C(62) C(63) 1.40(2) . . yes
C(62) H(65) 0.95 . . no
C(63) C(64) 1.34(2) . . yes
C(63) H(66) 0.95 . . no
C(64) C(65) 1.34(2) . . yes
C(64) H(67) 0.95 . . no
C(65) C(66) 1.40(2) . . yes
C(65) H(68) 0.95 . . no
C(66) H(69) 0.95 . . no
C(67) C(68) 1.39(2) . . yes
C(67) C(72) 1.38(2) . . yes
C(68) C(69) 1.42(2) . . yes
C(68) H(70) 0.95 . . no
C(69) C(70) 1.32(2) . . yes
C(69) H(71) 0.95 . . no
C(70) C(71) 1.35(2) . . yes
C(70) H(72) 0.95 . . no
C(71) C(72) 1.41(2) . . yes
C(71) H(73) 0.95 . . no
C(72) H(74) 0.95 . . no
C(79) C(80) 1.32(2) . . yes
C(79) C(84) 1.42(2) . . yes
C(80) C(81) 1.42(2) . . yes
C(80) H(75) 0.95 . . no
C(81) C(82) 1.36(2) . . yes
C(81) H(76) 0.95 . . no
C(82) C(83) 1.37(2) . . yes
C(82) H(77) 0.95 . . no
C(83) C(84) 1.36(2) . . yes
C(83) H(78) 0.95 . . no
C(84) H(79) 0.95 . . no
C(731) C(732) 0.64(4) . . no
C(731) C(741) 1.53(5) . . yes
C(732) C(742) 1.50(5) . . yes
C(741) C(742) 1.05(5) . . no
C(741) C(751) 1.44(2) . . yes
C(742) C(752) 1.41(2) . . yes
C(751) C(752) 1.31(7) . . no
C(751) C(761) 1.41(2) . . yes
C(752) C(762) 1.40(2) . . yes
C(761) C(762) 0.98(5) . . no
C(761) C(771) 1.43(5) . . yes
C(762) C(772) 1.57(6) . . yes
C(771) C(772) 0.88(4) . . no
C(771) C(781) 1.42(5) . . yes
C(772) C(782) 1.43(5) . . yes
C(781) C(782) 0.69(4) . . no

loop_
_geom_contact_atom_site_label_1
_geom_contact_atom_site_label_2
_geom_contact_distance
_geom_contact_site_symmetry_1
_geom_contact_site_symmetry_2
_geom_contact_publ_flag
F(1) C(52) 3.29(2) . 1_655 no
F(1) C(51) 3.45(2) . 1_655 no
F(1) C(5) 3.46(2) . . no
F(1) C(82) 3.47(2) . 2_664 no
F(1) C(28) 3.54(2) . 4_655 no
F(2) C(64) 3.21(2) . 4_645 no
F(2) C(65) 3.33(2) . 4_645 no
F(3) C(29) 3.35(2) . 4_655 no
F(3) C(82) 3.36(2) . 2_664 no
F(3) C(81) 3.43(2) . 2_664 no
F(3) C(70) 3.47(2) . 4_655 no
F(4) F(7) 3.12(2) . . no
F(4) F(8) 3.30(2) . . no
F(4) C(2) 3.35(2) . . no
F(5) C(4) 3.41(2) . . no
F(6) C(3) 3.30(1) . . no
F(6) C(22) 3.38(2) . 4_645 no
F(6) C(21) 3.49(2) . 4_645 no
F(6) C(2) 3.51(2) . . no
F(7) C(34) 3.35(2) . 4_645 no
F(8) C(69) 3.56(2) . 4_655 no
F(9) C(47) 3.37(2) . 2_664 no
F(9) C(46) 3.40(3) . 2_664 no
F(9) C(8) 3.47(2) . 2_564 no
F(10) C(10) 3.41(2) . 2_564 no
F(10) C(11) 3.49(2) . 2_564 no
F(10) C(8) 3.57(2) . 2_564 no
F(10) C(9) 3.57(2) . 2_564 no
F(10) C(12) 3.58(2) . 2_564 no
F(11) C(741) 3.34(4) . 2_564 no
F(11) C(12) 3.38(2) . 2_564 no
F(11) C(9) 3.49(2) . 2_564 no
F(12) C(12) 3.10(2) . 2_564 no
F(12) C(1) 3.54(2) . . no
F(12) C(11) 3.56(2) . 2_564 no
C(17) C(83) 3.58(3) . 2_564 no
C(45) C(752) 3.47(5) . 3_566 no
C(45) C(761) 3.58(5) . 3_566 no
C(46) C(762) 3.44(5) . 3_566 no
C(47) C(70) 3.54(2) . 3_556 no
C(52) C(83) 3.60(2) . 2_564 no
C(62) C(772) 3.40(4) . 3_466 no
C(62) C(771) 3.53(4) . 3_466 no
C(63) C(782) 3.53(4) . 3_466 no
C(63) C(772) 3.54(4) . 3_466 no

loop_
_geom_torsion_atom_site_label_1
_geom_torsion_atom_site_label_2
_geom_torsion_atom_site_label_3
_geom_torsion_atom_site_label_4
_geom_torsion_site_symmetry_1
_geom_torsion_site_symmetry_2
_geom_torsion_site_symmetry_3
_geom_torsion_site_symmetry_4
_geom_torsion
_geom_torsion_publ_flag
As(1) Cu(1) As(3) C(7) . . . . -99.8(4) no
As(1) Cu(1) As(3) C(49) . . . . 14.5(6) no
As(1) Cu(1) As(3) C(55) . . . . 156.4(5) no
As(1) Cu(1) P(1) C(2) . . . . -5.3(4) no
As(1) Cu(1) P(1) C(3) . . . . 108.9(4) no
As(1) Cu(1) P(1) C(25) . . . . -122.3(6) no
As(1) Cu(1) P(3) C(8) . . . . 115.5(4) no
As(1) Cu(1) P(3) C(9) . . . . -128.0(4) no
As(1) Cu(1) P(3) C(61) . . . . -4.0(6) no
As(1) C(1) C(2) P(1) . . . . 50(1) no
As(1) C(13) C(14) C(15) . . . . 179(2) no
As(1) C(13) C(18) C(17) . . . . -178(1) no
As(1) C(19) C(20) C(21) . . . . -175(1) no
As(1) C(19) C(24) C(23) . . . . 179(2) no
As(2) Cu(2) As(4) C(12) . . . . -139.9(4) no
As(2) Cu(2) As(4) C(79) . . . . -32.3(5) no
As(2) Cu(2) As(4) C(731) . . . . 116(1) no
As(2) Cu(2) As(4) C(732) . . . . 98(1) no
As(2) Cu(2) P(2) C(4) . . . . 133.0(5) no
As(2) Cu(2) P(2) C(5) . . . . 17.9(5) no
As(2) Cu(2) P(2) C(31) . . . . -98.1(5) no
As(2) Cu(2) P(4) C(10) . . . . -149.1(4) no
As(2) Cu(2) P(4) C(11) . . . . 97.0(5) no
As(2) Cu(2) P(4) C(67) . . . . -21.2(5) no
As(2) C(6) C(5) P(2) . . . . 57(1) no
As(2) C(37) C(38) C(39) . . . . 179(1) no
As(2) C(37) C(42) C(41) . . . . -177(2) no
As(2) C(43) C(44) C(45) . . . . 174(2) no
As(2) C(43) C(48) C(47) . . . . -174(1) no
As(3) Cu(1) As(1) C(1) . . . . -99.5(4) no
As(3) Cu(1) As(1) C(13) . . . . 15.4(5) no
As(3) Cu(1) As(1) C(19) . . . . 149.9(5) no
As(3) Cu(1) P(1) C(2) . . . . 111.6(4) no
As(3) Cu(1) P(1) C(3) . . . . -134.2(4) no
As(3) Cu(1) P(1) C(25) . . . . -5.4(6) no
As(3) Cu(1) P(3) C(8) . . . . -1.1(4) no
As(3) Cu(1) P(3) C(9) . . . . 115.4(4) no
As(3) Cu(1) P(3) C(61) . . . . -120.6(6) no
As(3) C(7) C(8) P(3) . . . . 53(1) no
As(3) C(49) C(50) C(51) . . . . 179(1) no
As(3) C(49) C(54) C(53) . . . . -179(2) no
As(3) C(55) C(56) C(57) . . . . -180(1) no
As(3) C(55) C(60) C(59) . . . . -176(2) no
As(4) Cu(2) As(2) C(6) . . . . -124.3(4) no
As(4) Cu(2) As(2) C(37) . . . . 121.1(5) no
As(4) Cu(2) As(2) C(43) . . . . -15.4(5) no
As(4) Cu(2) P(2) C(4) . . . . -112.7(5) no
As(4) Cu(2) P(2) C(5) . . . . 132.2(5) no
As(4) Cu(2) P(2) C(31) . . . . 16.2(6) no
As(4) Cu(2) P(4) C(10) . . . . 97.4(4) no
As(4) Cu(2) P(4) C(11) . . . . -16.5(5) no
As(4) Cu(2) P(4) C(67) . . . . -134.6(5) no
As(4) C(12) C(11) P(4) . . . . -56(1) no
As(4) C(79) C(80) C(81) . . . . -177(1) no
As(4) C(79) C(84) C(83) . . . . 178(1) no
As(4) C(731) C(732) C(742) . . . . 119(6) no
As(4) C(731) C(732) C(781) . . . . -156(5) no
As(4) C(731) C(732) C(782) . . . . -140(7) no
As(4) C(731) C(741) C(742) . . . . -113(4) no
As(4) C(731) C(741) C(751) . . . . 164(3) no
As(4) C(731) C(741) C(752) . . . . -159(3) no
As(4) C(731) C(742) C(732) . . . . -82(8) no
As(4) C(731) C(742) C(741) . . . . 97(4) no
As(4) C(731) C(742) C(752) . . . . -168(3) no
As(4) C(731) C(781) C(732) . . . . 22(5) no
As(4) C(731) C(781) C(771) . . . . -179(3) no
As(4) C(731) C(781) C(772) . . . . 174(6) no
As(4) C(731) C(781) C(782) . . . . -19(9) no
As(4) C(732) C(731) C(741) . . . . -115.7(3) no
As(4) C(732) C(731) C(742) . . . . -119(6) no
As(4) C(732) C(731) C(781) . . . . 156(5) no
As(4) C(732) C(742) C(731) . . . . 70(8) no
As(4) C(732) C(742) C(741) . . . . 69(4) no
As(4) C(732) C(742) C(752) . . . . 174(4) no
As(4) C(732) C(781) C(731) . . . . -137(10) no
As(4) C(732) C(781) C(771) . . . . -166(4) no
As(4) C(732) C(781) C(772) . . . . 138.9(1) no
As(4) C(732) C(781) C(782) . . . . 12.4(1) no
As(4) C(732) C(782) C(771) . . . . -171(2) no
As(4) C(732) C(782) C(772) . . . . 176(3) no
As(4) C(732) C(782) C(781) . . . . -172(7) no
Cu(1) As(1) C(1) C(2) . . . . -48.1(9) no
Cu(1) As(1) C(13) C(14) . . . . 52(1) no
Cu(1) As(1) C(13) C(18) . . . . -129(1) no
Cu(1) As(1) C(19) C(20) . . . . -63(1) no
Cu(1) As(1) C(19) C(24) . . . . 116(1) no
Cu(1) As(3) C(7) C(8) . . . . -46.8(8) no
Cu(1) As(3) C(49) C(50) . . . . -74(1) no
Cu(1) As(3) C(49) C(54) . . . . 104(1) no
Cu(1) As(3) C(55) C(56) . . . . -24(1) no
Cu(1) As(3) C(55) C(60) . . . . 157(1) no
Cu(1) P(1) C(2) C(1) . . . . -26(1) no
Cu(1) P(1) C(3) C(4) . . . . -42.4(9) no
Cu(1) P(1) C(25) C(26) . . . . 68(1) no
Cu(1) P(1) C(25) C(30) . . . . -109(1) no
Cu(1) P(3) C(8) C(7) . . . . -31(1) no
Cu(1) P(3) C(9) C(10) . . . . -41(1) no
Cu(1) P(3) C(61) C(62) . . . . 78(1) no
Cu(1) P(3) C(61) C(66) . . . . -93(1) no
Cu(2) As(2) C(6) C(5) . . . . -36(1) no
Cu(2) As(2) C(37) C(38) . . . . -52(1) no
Cu(2) As(2) C(37) C(42) . . . . 128(1) no
Cu(2) As(2) C(43) C(44) . . . . -25(2) no
Cu(2) As(2) C(43) C(48) . . . . 152(1) no
Cu(2) As(4) C(12) C(11) . . . . 37.4(8) no
Cu(2) As(4) C(79) C(80) . . . . 2(1) no
Cu(2) As(4) C(79) C(84) . . . . -175(1) no
Cu(2) As(4) C(731) C(732) . . . . -62(5) no
Cu(2) As(4) C(731) C(741) . . . . 105(3) no
Cu(2) As(4) C(731) C(742) . . . . 53(5) no
Cu(2) As(4) C(731) C(781) . . . . -79(2) no
Cu(2) As(4) C(732) C(731) . . . . 129(5) no
Cu(2) As(4) C(732) C(742) . . . . 96(3) no
Cu(2) As(4) C(732) C(781) . . . . -92(6) no
Cu(2) As(4) C(732) C(782) . . . . -86(3) no
Cu(2) P(2) C(4) C(3) . . . . -51(1) no
Cu(2) P(2) C(5) C(6) . . . . -49(1) no
Cu(2) P(2) C(31) C(32) . . . . -2(2) no
Cu(2) P(2) C(31) C(36) . . . . 178(1) no
Cu(2) P(4) C(10) C(9) . . . . -37(1) no
Cu(2) P(4) C(11) C(12) . . . . 47(1) no
Cu(2) P(4) C(67) C(68) . . . . -8(1) no
Cu(2) P(4) C(67) C(72) . . . . 174(1) no
P(1) Cu(1) As(1) C(1) . . . . 25.9(4) no
P(1) Cu(1) As(1) C(13) . . . . 140.8(5) no
P(1) Cu(1) As(1) C(19) . . . . -84.6(5) no
P(1) Cu(1) As(3) C(7) . . . . 155.7(4) no
P(1) Cu(1) As(3) C(49) . . . . -89.9(6) no
P(1) Cu(1) As(3) C(55) . . . . 51.9(5) no
P(1) Cu(1) P(3) C(8) . . . . -131.8(4) no
P(1) Cu(1) P(3) C(9) . . . . -15.3(5) no
P(1) Cu(1) P(3) C(61) . . . . 108.7(6) no
P(1) C(3) C(4) P(2) . . . . 161.2(6) no
P(1) C(25) C(26) C(27) . . . . -179(2) no
P(1) C(25) C(30) C(29) . . . . 178(1) no
P(2) Cu(2) As(2) C(6) . . . . 6.4(5) no
P(2) Cu(2) As(2) C(37) . . . . -108.2(5) no
P(2) Cu(2) As(2) C(43) . . . . 115.3(5) no
P(2) Cu(2) As(4) C(12) . . . . 115.6(4) no
P(2) Cu(2) As(4) C(79) . . . . -136.9(5) no
P(2) Cu(2) As(4) C(731) . . . . 12(1) no
P(2) Cu(2) As(4) C(732) . . . . -6(1) no
P(2) Cu(2) P(4) C(10) . . . . -35.4(5) no
P(2) Cu(2) P(4) C(11) . . . . -149.3(5) no
P(2) Cu(2) P(4) C(67) . . . . 92.5(5) no
P(2) C(31) C(32) C(33) . . . . -180(2) no
P(2) C(31) C(36) C(35) . . . . 178(2) no
P(3) Cu(1) As(1) C(1) . . . . 156.7(4) no
P(3) Cu(1) As(1) C(13) . . . . -88.4(5) no
P(3) Cu(1) As(1) C(19) . . . . 46.2(5) no
P(3) Cu(1) As(3) C(7) . . . . 23.4(4) no
P(3) Cu(1) As(3) C(49) . . . . 137.8(6) no
P(3) Cu(1) As(3) C(55) . . . . -80.4(5) no
P(3) Cu(1) P(1) C(2) . . . . -132.7(4) no
P(3) Cu(1) P(1) C(3) . . . . -18.5(5) no
P(3) Cu(1) P(1) C(25) . . . . 110.3(6) no
P(3) C(9) C(10) P(4) . . . . 159.4(6) no
P(3) C(61) C(62) C(63) . . . . -174(1) no
P(3) C(61) C(66) C(65) . . . . 174(1) no
P(4) Cu(2) As(2) C(6) . . . . 132.4(5) no
P(4) Cu(2) As(2) C(37) . . . . 17.8(5) no
P(4) Cu(2) As(2) C(43) . . . . -118.7(5) no
P(4) Cu(2) As(4) C(12) . . . . -8.6(4) no
P(4) Cu(2) As(4) C(79) . . . . 99.0(5) no
P(4) Cu(2) As(4) C(731) . . . . -113(1) no
P(4) Cu(2) As(4) C(732) . . . . -131(1) no
P(4) Cu(2) P(2) C(4) . . . . -2.1(5) no
P(4) Cu(2) P(2) C(5) . . . . -117.1(5) no
P(4) Cu(2) P(2) C(31) . . . . 126.9(5) no
P(4) C(67) C(68) C(69) . . . . 178(1) no
P(4) C(67) C(72) C(71) . . . . -178(1) no
C(1) As(1) C(13) C(14) . . . . 164(1) no
C(1) As(1) C(13) C(18) . . . . -18(1) no
C(1) As(1) C(19) C(20) . . . . -171(1) no
C(1) As(1) C(19) C(24) . . . . 8(1) no
C(1) C(2) P(1) C(3) . . . . -148.2(9) no
C(1) C(2) P(1) C(25) . . . . 101(1) no
C(2) P(1) C(3) C(4) . . . . 73.8(9) no
C(2) P(1) C(25) C(26) . . . . -50(1) no
C(2) P(1) C(25) C(30) . . . . 132(1) no
C(2) C(1) As(1) C(13) . . . . -177.2(8) no
C(2) C(1) As(1) C(19) . . . . 76.4(9) no
C(3) P(1) C(25) C(26) . . . . -158(1) no
C(3) P(1) C(25) C(30) . . . . 24(1) no
C(3) C(4) P(2) C(5) . . . . 65(1) no
C(3) C(4) P(2) C(31) . . . . 173.6(9) no
C(4) P(2) C(5) C(6) . . . . -175.6(9) no
C(4) P(2) C(31) C(32) . . . . 134(1) no
C(4) P(2) C(31) C(36) . . . . -45(2) no
C(4) C(3) P(1) C(25) . . . . -177.5(9) no
C(5) P(2) C(31) C(32) . . . . -118(1) no
C(5) P(2) C(31) C(36) . . . . 62(2) no
C(5) C(6) As(2) C(37) . . . . 93(1) no
C(5) C(6) As(2) C(43) . . . . -162(1) no
C(6) As(2) C(37) C(38) . . . . -165(1) no
C(6) As(2) C(37) C(42) . . . . 14(2) no
C(6) As(2) C(43) C(44) . . . . 84(1) no
C(6) As(2) C(43) C(48) . . . . -99(1) no
C(6) C(5) P(2) C(31) . . . . 76(1) no
C(7) As(3) C(49) C(50) . . . . 40(1) no
C(7) As(3) C(49) C(54) . . . . -142(1) no
C(7) As(3) C(55) C(56) . . . . -128(1) no
C(7) As(3) C(55) C(60) . . . . 53(2) no
C(7) C(8) P(3) C(9) . . . . -156.5(9) no
C(7) C(8) P(3) C(61) . . . . 97(1) no
C(8) P(3) C(9) C(10) . . . . 77(1) no
C(8) P(3) C(61) C(62) . . . . -43(1) no
C(8) P(3) C(61) C(66) . . . . 146(1) no
C(8) C(7) As(3) C(49) . . . . 175.4(8) no
C(8) C(7) As(3) C(55) . . . . 73.0(9) no
C(9) P(3) C(61) C(62) . . . . -151(1) no
C(9) P(3) C(61) C(66) . . . . 38(2) no
C(9) C(10) P(4) C(11) . . . . 79(1) no
C(9) C(10) P(4) C(67) . . . . -174.5(9) no
C(10) P(4) C(11) C(12) . . . . -74(1) no
C(10) P(4) C(67) C(68) . . . . 125(1) no
C(10) P(4) C(67) C(72) . . . . -53(1) no
C(10) C(9) P(3) C(61) . . . . -173.1(9) no
C(11) P(4) C(67) C(68) . . . . -128(1) no
C(11) P(4) C(67) C(72) . . . . 55(1) no
C(11) C(12) As(4) C(79) . . . . -87.8(9) no
C(11) C(12) As(4) C(731) . . . . 170(1) no
C(11) C(12) As(4) C(732) . . . . 167(1) no
C(12) As(4) C(79) C(80) . . . . 112(1) no
C(12) As(4) C(79) C(84) . . . . -66(1) no
C(12) As(4) C(731) C(741) . . . . -3(3) no
C(12) As(4) C(731) C(781) . . . . 172(2) no
C(12) As(4) C(732) C(742) . . . . -22(3) no
C(12) As(4) C(732) C(782) . . . . 156(2) no
C(12) C(11) P(4) C(67) . . . . 179(1) no
C(13) As(1) C(19) C(20) . . . . 80(1) no
C(13) As(1) C(19) C(24) . . . . -101(1) no
C(13) C(14) C(15) C(16) . . . . 1(3) no
C(13) C(18) C(17) C(16) . . . . -3(3) no
C(14) C(13) As(1) C(19) . . . . -89(1) no
C(14) C(13) C(18) C(17) . . . . 1(2) no
C(14) C(15) C(16) C(17) . . . . -3(3) no
C(15) C(14) C(13) C(18) . . . . 0(3) no
C(15) C(16) C(17) C(18) . . . . 3(4) no
C(18) C(13) As(1) C(19) . . . . 90(1) no
C(19) C(20) C(21) C(22) . . . . -4(3) no
C(19) C(24) C(23) C(22) . . . . -2(4) no
C(20) C(19) C(24) C(23) . . . . -3(3) no
C(20) C(21) C(22) C(23) . . . . -1(3) no
C(21) C(20) C(19) C(24) . . . . 6(3) no
C(21) C(22) C(23) C(24) . . . . 5(4) no
C(25) C(26) C(27) C(28) . . . . 0(4) no
C(25) C(30) C(29) C(28) . . . . 1(3) no
C(26) C(25) C(30) C(29) . . . . 0(3) no
C(26) C(27) C(28) C(29) . . . . 1(4) no
C(27) C(26) C(25) C(30) . . . . -1(3) no
C(27) C(28) C(29) C(30) . . . . -1(4) no
C(31) C(32) C(33) C(34) . . . . 1(4) no
C(31) C(36) C(35) C(34) . . . . 3(4) no
C(32) C(31) C(36) C(35) . . . . -2(3) no
C(32) C(33) C(34) C(35) . . . . -1(4) no
C(33) C(32) C(31) C(36) . . . . 0(3) no
C(33) C(34) C(35) C(36) . . . . -1(4) no
C(37) As(2) C(43) C(44) . . . . -169(1) no
C(37) As(2) C(43) C(48) . . . . 8(1) no
C(37) C(38) C(39) C(40) . . . . -1(3) no
C(37) C(42) C(41) C(40) . . . . -4(4) no
C(38) C(37) As(2) C(43) . . . . 92(1) no
C(38) C(37) C(42) C(41) . . . . 2(3) no
C(38) C(39) C(40) C(41) . . . . 0(4) no
C(39) C(38) C(37) C(42) . . . . 0(3) no
C(39) C(40) C(41) C(42) . . . . 2(4) no
C(42) C(37) As(2) C(43) . . . . -89(2) no
C(43) C(44) C(45) C(46) . . . . 3(4) no
C(43) C(48) C(47) C(46) . . . . -1(3) no
C(44) C(43) C(48) C(47) . . . . 3(3) no
C(44) C(45) C(46) C(47) . . . . -2(4) no
C(45) C(44) C(43) C(48) . . . . -3(3) no
C(45) C(46) C(47) C(48) . . . . 1(4) no
C(49) As(3) C(55) C(56) . . . . 129(1) no
C(49) As(3) C(55) C(60) . . . . -50(2) no
C(49) C(50) C(51) C(52) . . . . -1(3) no
C(49) C(54) C(53) C(52) . . . . 0(3) no
C(50) C(49) As(3) C(55) . . . . 140(1) no
C(50) C(49) C(54) C(53) . . . . 0(3) no
C(50) C(51) C(52) C(53) . . . . 1(3) no
C(51) C(50) C(49) C(54) . . . . 1(3) no
C(51) C(52) C(53) C(54) . . . . -1(3) no
C(54) C(49) As(3) C(55) . . . . -42(2) no
C(55) C(56) C(57) C(58) . . . . -1(3) no
C(55) C(60) C(59) C(58) . . . . -6(4) no
C(56) C(55) C(60) C(59) . . . . 5(3) no
C(56) C(57) C(58) C(59) . . . . 0(3) no
C(57) C(56) C(55) C(60) . . . . -1(3) no
C(57) C(58) C(59) C(60) . . . . 4(4) no
C(61) C(62) C(63) C(64) . . . . 1(3) no
C(61) C(66) C(65) C(64) . . . . -2(3) no
C(62) C(61) C(66) C(65) . . . . 3(3) no
C(62) C(63) C(64) C(65) . . . . -1(3) no
C(63) C(62) C(61) C(66) . . . . -3(2) no
C(63) C(64) C(65) C(66) . . . . 1(3) no
C(67) C(68) C(69) C(70) . . . . 1(3) no
C(67) C(72) C(71) C(70) . . . . -1(3) no
C(68) C(67) C(72) C(71) . . . . 4(2) no
C(68) C(69) C(70) C(71) . . . . 2(3) no
C(69) C(68) C(67) C(72) . . . . -4(2) no
C(69) C(70) C(71) C(72) . . . . -2(3) no
C(79) As(4) C(731) C(741) . . . . -102(3) no
C(79) As(4) C(731) C(781) . . . . 74(2) no
C(79) As(4) C(732) C(742) . . . . -125(3) no
C(79) As(4) C(732) C(782) . . . . 53(3) no
C(79) C(80) C(81) C(82) . . . . -2(3) no
C(79) C(84) C(83) C(82) . . . . 2(3) no
C(80) C(79) As(4) C(731) . . . . -154(2) no
C(80) C(79) As(4) C(732) . . . . -136(2) no
C(80) C(79) C(84) C(83) . . . . 0(2) no
C(80) C(81) C(82) C(83) . . . . 3(3) no
C(81) C(80) C(79) C(84) . . . . 0(3) no
C(81) C(82) C(83) C(84) . . . . -3(3) no
C(84) C(79) As(4) C(731) . . . . 28(2) no
C(84) C(79) As(4) C(732) . . . . 46(2) no
C(731) C(741) C(751) C(761) . . . . 24(6) no
C(731) C(781) C(771) C(761) . . . . 3(5) no
C(732) C(742) C(752) C(762) . . . . 9(8) no
C(732) C(782) C(772) C(762) . . . . 10(5) no
C(741) C(751) C(761) C(771) . . . . -30(8) no
C(742) C(732) C(782) C(772) . . . . -7(5) no
C(742) C(752) C(762) C(772) . . . . -5(9) no
C(751) C(741) C(731) C(781) . . . . -10(6) no
C(751) C(761) C(771) C(781) . . . . 14(7) no
C(752) C(742) C(732) C(782) . . . . -4(7) no
C(752) C(762) C(772) C(782) . . . . -5(7) no
